data_9012887
loop_
_publ_author_name
'Tomita, K.'
'Shiraki, K.'
'Kawano, M.'

_publ_section_title
;
 Crystal structure of dehydroxylated 2M1 sericite and its relationship with
 mixed-layer mica/smectite
 Sample: unheated
;
_journal_name_full 'Clay Science'
_journal_page_first 423
_journal_page_last 441
_journal_volume 10
_journal_year 1998
_chemical_formula_sum 'Al2.752 Ca0.01 Fe0.03 H2 K0.727 Mg0.022 Na0.17 O12 Si3.128 Ti0.02'
_chemical_name_mineral Muscovite
_space_group_IT_number 15
_symmetry_space_group_name_Hall '-C 2yc'
_symmetry_space_group_name_H-M 'C 1 2/c 1'
_cell_angle_alpha 90
_cell_angle_beta 95.773
_cell_angle_gamma 90
_cell_formula_units_Z 4
_cell_length_a 5.1909
_cell_length_b 9.0048
_cell_length_c 20.1170
_cell_volume 935.560
_database_code_amcsd 0012229
_exptl_crystal_density_diffrn 2.783
_cod_original_formula_sum 'K.727 Na.17 Ca.01 Al2.752 Fe.03 Mg.022 Si3.128 Ti.02 O12 H2'
_cod_database_code 9012887

loop_
_space_group_symop_operation_xyz
x,y,z
1/2+x,1/2+y,z
x,-y,1/2+z
1/2+x,1/2-y,1/2+z
-x,y,1/2-z
1/2-x,1/2+y,1/2-z
-x,-y,-z
1/2-x,1/2-y,-z

loop_
_atom_site_label
_atom_site_fract_x
_atom_site_fract_y
_atom_site_fract_z
_atom_site_occupancy
_atom_site_U_iso_or_equiv
_atom_site_type_symbol
_atom_site_attached_hydrogens
K1 0.00000 0.10400 0.25000 0.72700 0.04243 K 0
NaK1 0.00000 0.10400 0.25000 0.17000 0.04243 Na 0
CaK1 0.00000 0.10400 0.25000 0.01000 0.04243 Ca 0
AlM2 0.24900 0.08500 0.00010 0.93300 0.00773 Al 0
FeM2 0.24900 0.08500 0.00010 0.01500 0.00773 Fe 0
MgM2 0.24900 0.08500 0.00010 0.01100 0.00773 Mg 0
SiT1 0.45900 0.92900 0.13480 0.77700 0.02698 Si 0
AlT1 0.45900 0.92900 0.13480 0.22000 0.02698 Al 0
TiT1 0.45900 0.92900 0.13480 0.00500 0.02698 Ti 0
SiT2 0.45500 0.25900 0.13480 0.78700 0.02698 Si 0
AlT2 0.45500 0.25900 0.13480 0.22300 0.02698 Al 0
TiT2 0.45500 0.25900 0.13480 0.00500 0.02698 Ti 0
O1 0.46800 0.94600 0.05540 1.00000 0.02318 O 0
O2 0.38500 0.24900 0.05500 1.00000 0.02318 O 0
O3 0.41600 0.09800 0.16740 1.00000 0.02318 O 0
O4 0.25500 0.80800 0.15710 1.00000 0.02318 O 0
O5 0.25100 0.36900 0.16940 1.00000 0.02318 O 0
O-H6 0.44400 0.56800 0.04840 1.00000 0.02318 O 1

loop_
_cod_changelog_entry_id
_cod_changelog_entry_author
_cod_changelog_entry_date
_cod_changelog_entry_text
1
;cod-tools version 3.8.0
Id: cif_guess_AMCSD_atom_types 9574 2023-05-10 09:00:05Z saulius
;
2023-05-10T18:54:20+03:00
;Derived atom types and hydrogen counts
from atom names that follow the AMCSD naming convention
(Wat == water, O-H == hydroxyl).
;

loop_
_cod_related_entry_id
_cod_related_entry_database
_cod_related_entry_code
1 AMCSD 0012229
